data_4318432
loop_
_publ_author_name
'Takuya Matsumoto'
'Tsuyoshi Kominami'
'Kazumasa Ueda'
'Toyonari Sugimoto'
'Toshiji Tada'
'Satoru Noguchi'
'Harukazu Yoshino'
'Keizo Murata'
'Motoo Shiro'
'Ei-ichi Negishi'
'Naoki Toyota'
'Satoshi Endo'
'Kazuko Takahashi'

_publ_contact_author_address
;
Research Institute for Advanced Science
and Technology, Osaka Prefecture University,
Osaka 599-8570, Japan
;
_publ_contact_author_email ' toyonari@iwate.riast.osakafu-u.ac.jp '
_publ_contact_author_fax ' 81 72 252 4175 '
_publ_contact_author_name ' Takuya Matsumoto, et al.'
_publ_contact_author_phone ' 81 72 252 4175 '
_publ_section_title
;
 Metallic Conductivity and Ferromagnetic Interaction of Iron(III) d Spins
 in the Needle Crystals of
 (Ethylenedithiotetrathiafulvalenoquinone-1,3-dithiolemethide)2.FeBr4 Salt
;
_journal_name_full 'Inorganic Chemistry'
_journal_page_first 4763
_journal_page_last 4769
_journal_paper_doi 10.1021/ic020143h
_journal_volume 41
_journal_year 2002
_chemical_formula_moiety '2(C11 H6 O1 S8 0.5+), Br4 Ga1 1-'
_chemical_formula_sum 'C22 H12 Br4 Ga O2 S16'
_chemical_formula_weight 1210.63
_space_group_IT_number 1
_symmetry_cell_setting triclinic
_symmetry_Int_Tables_number 1
_symmetry_space_group_name_Hall 'P 1'
_symmetry_space_group_name_H-M 'P 1'
_cell_angle_alpha 80.792(7)
_cell_angle_beta 88.48(1)
_cell_angle_gamma 80.84(1)
_cell_formula_units_Z 1
_cell_length_a 6.712(3)
_cell_length_b 7.081(4)
_cell_length_c 19.442(8)
_cell_measurement_reflns_used 1955
_cell_measurement_temperature 113.2
_cell_measurement_theta_max 17.2
_cell_measurement_theta_min 2.1
_cell_volume 900.5(7)
_computing_cell_refinement 'PROCESS-AUTO (Rigaku, 1998)'
_computing_data_collection 'PROCESS-AUTO (Rigaku, 1998)'
_computing_data_reduction 'teXsan (MSC & Rigaku, 1999)'
_computing_molecular_graphics 'ORTEP (Johnson, 1976)'
_computing_publication_material 'teXsan (MSC & Rigaku, 1999)'
_computing_structure_refinement 'teXsan (MSC & Rigaku, 1999)'
_computing_structure_solution 'SIR92 (Altomare, 1994)'
_diffrn_detector_area_resol_mean 10.00
_diffrn_measured_fraction_theta_full 0.9760
_diffrn_measured_fraction_theta_max 0.9760
_diffrn_measurement_device_type 'Rigaku RAXIS-RAPID Imaging Plate'
_diffrn_measurement_method \w
_diffrn_radiation_type 'Mo K\a'
_diffrn_radiation_wavelength 0.7107
_diffrn_reflns_av_R_equivalents 0.107
_diffrn_reflns_limit_h_max 8
_diffrn_reflns_limit_h_min -8
_diffrn_reflns_limit_k_max 8
_diffrn_reflns_limit_k_min -8
_diffrn_reflns_limit_l_max 23
_diffrn_reflns_limit_l_min -23
_diffrn_reflns_number 4750
_diffrn_reflns_theta_full 26.00
_diffrn_reflns_theta_max 26.00
_exptl_absorpt_coefficient_mu 6.169
_exptl_absorpt_correction_T_max 0.884
_exptl_absorpt_correction_T_min 0.850
_exptl_absorpt_correction_type multi-scan
_exptl_absorpt_process_details 'ABSCOR (Higashi, 1995)'
_exptl_crystal_colour black
_exptl_crystal_density_diffrn 2.232
_exptl_crystal_density_method 'not measured'
_exptl_crystal_description needle
_exptl_crystal_size_max 0.150
_exptl_crystal_size_mid 0.020
_exptl_crystal_size_min 0.020
_refine_diff_density_max 1.23
_refine_diff_density_min 0.00
_refine_ls_abs_structure_details
;
The absolute crystal structure was determined based on Flack's parameter
refined for 4536 reflections involving 1295 Friedel mates.
;
_refine_ls_abs_structure_Flack -0.04(2)
_refine_ls_extinction_method none
_refine_ls_goodness_of_fit_ref 1.885
_refine_ls_hydrogen_treatment noref
_refine_ls_number_parameters 287
_refine_ls_number_reflns 3241
_refine_ls_R_factor_gt 0.0921
_refine_ls_shift/su_max 0.0004
_refine_ls_structure_factor_coef Fsqd
_refine_ls_weighting_details 'w = 1/[\s^2^(Fo^2^) + (0.05000(Max(Fo^2^,0) + 2Fc^2^)/3)^2^]'
_refine_ls_weighting_scheme calc
_refine_ls_wR_factor_ref 0.1820
_reflns_number_gt 2240
_reflns_number_total 3445
_reflns_threshold_expression F^2^>2.0\s(F^2^)
_cod_data_source_file ic020143h_2.cif
_cod_data_source_block opu6
_cod_original_cell_volume 900.5(8)
_cod_original_sg_symbol_H-M 'P 1 '
_cod_original_formula_sum 'C22 H12 Br4 Ga O2 S16 '
_cod_database_code 4318432

loop_
_symmetry_equiv_pos_as_xyz
x,y,z

loop_
_atom_site_label
_atom_site_type_symbol
_atom_site_fract_x
_atom_site_fract_y
_atom_site_fract_z
_atom_site_U_iso_or_equiv
_atom_site_adp_type
_atom_site_occupancy
_atom_site_calc_flag
_atom_site_refinement_flags
_atom_site_disorder_assembly
_atom_site_disorder_group
Br1 Br 0.022(8) 0.501(8) 0.121(3) 0.0810(8) Uani 1.00 d . . .
Br2 Br 0.025(8) 0.586(8) -0.075(3) 0.0828(8) Uani 1.00 d . . .
Br3 Br 0.512(8) 0.394(8) 0.024(3) 0.0752(7) Uani 1.00 d . . .
Br4 Br 0.112(8) 0.071(8) 0.024(3) 0.0742(6) Uani 1.00 d . . .
Ga1 Ga 0.166(8) 0.387(8) 0.023(3) 0.0706(6) Uani 1.00 d . . .
S1 S 0.331(8) 0.100(8) 0.854(3) 0.073(2) Uani 1.00 d . . .
S2 S 0.841(8) 0.027(8) 0.801(3) 0.079(2) Uani 1.00 d . . .
S3 S 0.253(8) 0.213(8) 0.705(3) 0.067(2) Uani 1.00 d . . .
S4 S 0.676(8) 0.140(8) 0.662(3) 0.067(2) Uani 1.00 d . . .
S5 S 0.120(8) 0.364(8) 0.545(3) 0.059(2) Uani 1.00 d . . .
S6 S 0.553(8) 0.287(8) 0.503(3) 0.064(2) Uani 1.00 d . . .
S7 S 0.282(8) 0.417(8) 0.296(3) 0.067(2) Uani 1.00 d . . .
S8 S 0.699(8) 0.307(8) 0.345(3) 0.072(2) Uani 1.00 d . . .
S9 S 0.325(8) -0.057(8) 0.196(3) 0.070(2) Uani 1.00 d . . .
S10 S 0.835(8) -0.169(8) 0.245(3) 0.079(2) Uani 1.00 d . . .
S11 S 0.246(8) -0.092(8) 0.346(3) 0.063(2) Uani 1.00 d . . .
S12 S 0.675(8) -0.198(8) 0.386(3) 0.061(2) Uani 1.00 d . . .
S13 S 0.120(8) -0.122(8) 0.509(3) 0.065(2) Uani 1.00 d . . .
S14 S 0.550(8) -0.239(8) 0.547(3) 0.062(2) Uani 1.00 d . . .
S15 S 0.286(8) -0.319(8) 0.755(3) 0.067(2) Uani 1.00 d . . .
S16 S 0.706(8) -0.387(8) 0.701(3) 0.069(2) Uani 1.00 d . . .
O1 O 0.042(8) 0.437(8) 0.410(3) 0.071(4) Uiso 1.00 d . . .
O2 O 0.049(8) -0.177(8) 0.644(3) 0.065(3) Uiso 1.00 d . . .
C1 C 0.539(8) 0.004(8) 0.905(3) 0.050(4) Uiso 1.00 d . . .
C2 C 0.739(8) 0.069(8) 0.882(3) 0.057(5) Uiso 1.00 d . . .
C3 C 0.430(8) 0.125(8) 0.773(3) 0.044(4) Uiso 1.00 d . . .
C4 C 0.625(8) 0.096(8) 0.748(3) 0.051(4) Uiso 1.00 d . . .
C5 C 0.432(8) 0.220(8) 0.634(3) 0.044(4) Uiso 1.00 d . . .
C6 C 0.371(8) 0.271(8) 0.571(3) 0.040(4) Uiso 1.00 d . . .
C7 C 0.172(8) 0.394(8) 0.452(3) 0.030(3) Uiso 1.00 d . . .
C8 C 0.391(8) 0.342(9) 0.433(3) 0.048(4) Uiso 1.00 d . . .
C9 C 0.436(8) 0.380(8) 0.370(3) 0.043(4) Uiso 1.00 d . . .
C10 C 0.471(8) 0.400(9) 0.234(3) 0.062(5) Uiso 1.00 d . . .
C11 C 0.660(8) 0.347(9) 0.257(3) 0.061(5) Uiso 1.00 d . . .
C12 C 0.539(8) -0.131(8) 0.144(3) 0.042(4) Uiso 1.00 d . . .
C13 C 0.732(8) -0.059(8) 0.161(3) 0.049(4) Uiso 1.00 d . . .
C14 C 0.427(8) -0.095(8) 0.276(3) 0.052(4) Uiso 1.00 d . . .
C15 C 0.631(9) -0.145(9) 0.293(3) 0.076(6) Uiso 1.00 d . . .
C16 C 0.419(8) -0.146(8) 0.408(3) 0.040(4) Uiso 1.00 d . . .
C17 C 0.369(8) -0.164(8) 0.479(3) 0.028(3) Uiso 1.00 d . . .
C18 C 0.179(8) -0.177(8) 0.599(3) 0.038(4) Uiso 1.00 d . . .
C19 C 0.392(8) -0.257(8) 0.615(3) 0.035(3) Uiso 1.00 d . . .
C20 C 0.443(8) -0.307(9) 0.681(3) 0.056(5) Uiso 1.00 d . . .
C21 C 0.498(8) -0.431(8) 0.811(3) 0.058(5) Uiso 1.00 d . . .
C22 C 0.663(9) -0.431(9) 0.784(3) 0.076(6) Uiso 1.00 d . . .
H1 H 0.4828 0.0299 0.9530 0.0603 Uiso 1.00 calc . . .
H2 H 0.5300 -0.1373 0.9095 0.0603 Uiso 1.00 calc . . .
H3 H 0.8085 0.0022 0.9195 0.0688 Uiso 1.00 calc . . .
H4 H 0.6940 0.2010 0.8848 0.0688 Uiso 1.00 calc . . .
H5 H 0.4146 0.4226 0.1884 0.0739 Uiso 1.00 calc . . .
H6 H 0.7426 0.3283 0.2279 0.0735 Uiso 1.00 calc . . .
H7 H 0.5377 -0.2731 0.1533 0.0507 Uiso 1.00 calc . . .
H8 H 0.4798 -0.0876 0.0990 0.0507 Uiso 1.00 calc . . .
H9 H 0.6754 0.0727 0.1626 0.0585 Uiso 1.00 calc . . .
H10 H 0.8033 -0.0914 0.1291 0.0585 Uiso 1.00 calc . . .
H11 H 0.4537 -0.4908 0.8607 0.0694 Uiso 1.00 calc . . .
H12 H 0.7496 -0.4628 0.8170 0.0916 Uiso 1.00 calc . . .

loop_
_atom_site_aniso_label
_atom_site_aniso_U_11
_atom_site_aniso_U_22
_atom_site_aniso_U_33
_atom_site_aniso_U_12
_atom_site_aniso_U_13
_atom_site_aniso_U_23
Br1 0.045(1) 0.140(2) 0.059(1) -0.019(1) -0.0098(8) -0.014(1)
Br2 0.046(1) 0.133(2) 0.062(1) -0.011(1) -0.0260(9) 0.005(1)
Br3 0.0250(8) 0.136(2) 0.064(1) -0.024(1) -0.0134(8) -0.003(1)
Br4 0.0378(9) 0.135(2) 0.050(1) -0.030(1) -0.0125(8) 0.000(1)
Ga1 0.0295(9) 0.136(2) 0.048(1) -0.026(1) -0.0169(8) -0.004(1)
S1 0.033(2) 0.131(5) 0.059(3) -0.022(3) -0.014(2) -0.010(3)
S2 0.030(2) 0.136(6) 0.068(3) -0.014(3) -0.013(2) -0.006(3)
S3 0.032(2) 0.110(5) 0.062(3) -0.013(3) -0.011(2) -0.015(3)
S4 0.031(2) 0.109(5) 0.060(3) -0.005(3) -0.017(2) -0.008(3)
S5 0.028(2) 0.063(4) 0.087(4) -0.001(2) -0.011(2) -0.019(3)
S6 0.034(2) 0.100(5) 0.057(3) -0.015(3) -0.030(2) -0.002(3)
S7 0.060(3) 0.089(4) 0.051(3) -0.017(3) -0.030(2) 0.002(3)
S8 0.033(2) 0.119(5) 0.069(3) -0.023(3) -0.010(2) -0.019(3)
S9 0.034(2) 0.119(5) 0.053(3) -0.013(3) -0.021(2) 0.002(3)
S10 0.040(3) 0.144(6) 0.045(3) -0.015(3) -0.023(2) 0.016(3)
S11 0.028(2) 0.088(4) 0.075(3) -0.008(2) -0.021(2) -0.019(3)
S12 0.029(2) 0.092(4) 0.059(3) -0.013(2) -0.017(2) -0.004(3)
S13 0.024(2) 0.088(4) 0.086(4) -0.016(2) -0.005(2) -0.020(3)
S14 0.040(2) 0.093(4) 0.055(3) -0.021(3) -0.016(2) -0.008(3)
S15 0.049(3) 0.108(5) 0.051(3) -0.033(3) -0.005(2) -0.011(3)
S16 0.039(3) 0.087(4) 0.080(4) -0.014(3) -0.018(2) -0.004(3)

loop_
_atom_type_symbol
_atom_type_description
_atom_type_scat_dispersion_real
_atom_type_scat_dispersion_imag
_atom_type_scat_source
C C 0.003 0.002
;International Tables for Crystallography
(1992, Vol. C, Tables 4.2.6.8 and 6.1.1.1)
;
H H 0.000 0.000
;International Tables for Crystallography
(1992, Vol. C, Table 6.1.1.2)
;
S S 0.125 0.123
;International Tables for Crystallography
(1992, Vol. C, Tables 4.2.6.8 and 6.1.1.1)
;
O O 0.011 0.006
;International Tables for Crystallography
(1992, Vol. C, Tables 4.2.6.8 and 6.1.1.1)
;
Ga Ga 0.231 1.608
;International Tables for Crystallography
(1992, Vol. C, Tables 4.2.6.8 and 6.1.1.1)
;
Br Br -0.290 2.459
;International Tables for Crystallography
(1992, Vol. C, Tables 4.2.6.8 and 6.1.1.1)
;

loop_
_geom_angle_atom_site_label_1
_geom_angle_atom_site_label_2
_geom_angle_atom_site_label_3
_geom_angle
_geom_angle_site_symmetry_1
_geom_angle_site_symmetry_2
_geom_angle_site_symmetry_3
_geom_angle_publ_flag
BR1 GA1 BR2 108.9(2) . . . yes
BR1 GA1 BR3 108.9(1) . . . yes
BR1 GA1 BR4 109.7(2) . . . yes
BR2 GA1 BR3 109.3(2) . . . yes
BR2 GA1 BR4 110.8(1) . . . yes
BR3 GA1 BR4 109.3(2) . . . yes
C1 S1 C3 102(1) . . . yes
C2 S2 C4 100(1) . . . yes
C3 S3 C5 97(1) . . . yes
C4 S4 C5 97(1) . . . yes
C6 S5 C7 95.9(9) . . . yes
C6 S6 C8 98(1) . . . yes
C9 S7 C10 98(1) . . . yes
C9 S8 C11 96(1) . . . yes
C12 S9 C14 101(1) . . . yes
C13 S10 C15 99(1) . . . yes
C14 S11 C16 94(1) . . . yes
C15 S12 C16 94(1) . . . yes
C17 S13 C18 96.0(9) . . . yes
C17 S14 C19 98.6(10) . . . yes
C20 S15 C21 91(1) . . . yes
C20 S16 C22 92(1) . . . yes
S1 C1 C2 117(1) . . . yes
S1 C1 H1 100.0 . . . no
S1 C1 H2 100.4 . . . no
C2 C1 H1 117.3 . . . no
C2 C1 H2 118.4 . . . no
H1 C1 H2 99.5 . . . no
S2 C2 C1 119(1) . . . yes
S2 C2 H3 115.2 . . . no
S2 C2 H4 114.0 . . . no
C1 C2 H3 95.6 . . . no
C1 C2 H4 95.3 . . . no
H3 C2 H4 115.0 . . . no
S1 C3 S3 115(1) . . . yes
S1 C3 C4 133(1) . . . yes
S3 C3 C4 111(1) . . . yes
S2 C4 S4 113(1) . . . yes
S2 C4 C3 124(1) . . . yes
S4 C4 C3 121(1) . . . yes
S3 C5 S4 111(1) . . . yes
S3 C5 C6 120(1) . . . yes
S4 C5 C6 127(1) . . . yes
S5 C6 S6 114(1) . . . yes
S5 C6 C5 125(1) . . . yes
S6 C6 C5 118(1) . . . yes
S5 C7 O1 122(1) . . . yes
S5 C7 C8 114(1) . . . yes
O1 C7 C8 122(2) . . . yes
S6 C8 C7 113(1) . . . yes
S6 C8 C9 127(1) . . . yes
C7 C8 C9 116(2) . . . yes
S7 C9 S8 108(1) . . . yes
S7 C9 C8 129(1) . . . yes
S8 C9 C8 117(1) . . . yes
S7 C10 C11 117(2) . . . yes
S7 C10 H5 110.2 . . . no
C11 C10 H5 132.0 . . . no
S8 C11 C10 117(2) . . . yes
S8 C11 H6 126.1 . . . no
C10 C11 H6 115.9 . . . no
S9 C12 C13 114(1) . . . yes
S9 C12 H7 98.1 . . . no
S9 C12 H8 98.4 . . . no
C13 C12 H7 117.6 . . . no
C13 C12 H8 119.0 . . . no
H7 C12 H8 106.0 . . . no
S10 C13 C12 113(1) . . . yes
S10 C13 H9 108.8 . . . no
S10 C13 H10 112.4 . . . no
C12 C13 H9 98.3 . . . no
C12 C13 H10 99.8 . . . no
H9 C13 H10 122.7 . . . no
S9 C14 S11 114(1) . . . yes
S9 C14 C15 126(1) . . . yes
S11 C14 C15 119(2) . . . yes
S10 C15 S12 114(1) . . . yes
S10 C15 C14 133(2) . . . yes
S12 C15 C14 112(2) . . . yes
S11 C16 S12 119(1) . . . yes
S11 C16 C17 122(1) . . . yes
S12 C16 C17 117(1) . . . yes
S13 C17 S14 113(1) . . . yes
S13 C17 C16 122(1) . . . yes
S14 C17 C16 123(1) . . . yes
S13 C18 O2 122(1) . . . yes
S13 C18 C19 115(1) . . . yes
O2 C18 C19 121(2) . . . yes
S14 C19 C18 115(1) . . . yes
S14 C19 C20 126(1) . . . yes
C18 C19 C20 117(1) . . . yes
S15 C20 S16 114(1) . . . yes
S15 C20 C19 128(1) . . . yes
S16 C20 C19 117(1) . . . yes
S15 C21 C22 115(2) . . . yes
S15 C21 H11 113.0 . . . no
C22 C21 H11 131.2 . . . no
S16 C22 C21 125(2) . . . yes
S16 C22 H12 127.8 . . . no
C21 C22 H12 106.9 . . . no

loop_
_geom_bond_atom_site_label_1
_geom_bond_atom_site_label_2
_geom_bond_distance
_geom_bond_site_symmetry_1
_geom_bond_site_symmetry_2
_geom_bond_publ_flag
BR1 GA1 2.309(4) . . yes
BR2 GA1 2.305(4) . . yes
BR3 GA1 2.333(3) . . yes
BR4 GA1 2.324(5) . . yes
S1 C1 1.71(2) . . yes
S1 C3 1.68(2) . . yes
S2 C2 1.75(3) . . yes
S2 C4 1.76(3) . . yes
S3 C3 1.78(2) . . yes
S3 C5 1.81(2) . . yes
S4 C4 1.69(2) . . yes
S4 C5 1.73(2) . . yes
S5 C6 1.76(2) . . yes
S5 C7 1.82(2) . . yes
S6 C6 1.78(2) . . yes
S6 C8 1.73(2) . . yes
S7 C9 1.76(2) . . yes
S7 C10 1.73(3) . . yes
S8 C9 1.84(2) . . yes
S8 C11 1.72(3) . . yes
S9 C12 1.80(2) . . yes
S9 C14 1.69(3) . . yes
S10 C13 1.80(3) . . yes
S10 C15 1.63(3) . . yes
S11 C14 1.79(3) . . yes
S11 C16 1.65(2) . . yes
S12 C15 1.81(3) . . yes
S12 C16 1.75(2) . . yes
S13 C17 1.75(2) . . yes
S13 C18 1.77(2) . . yes
S14 C17 1.78(2) . . yes
S14 C19 1.68(2) . . yes
S15 C20 1.75(3) . . yes
S15 C21 1.80(3) . . yes
S16 C20 1.79(3) . . yes
S16 C22 1.63(3) . . yes
O1 C7 1.17(3) . . yes
O2 C18 1.22(2) . . yes
C1 C2 1.52(3) . . yes
C1 H1 1.035 . . no
C1 H2 0.998 . . no
C2 H3 0.898 . . no
C2 H4 0.941 . . no
C3 C4 1.38(3) . . yes
C5 C6 1.27(3) . . yes
C7 C8 1.51(3) . . yes
C8 C9 1.24(3) . . yes
C10 C11 1.33(4) . . yes
C10 H5 0.953 . . no
C11 H6 0.790 . . no
C12 C13 1.53(3) . . yes
C12 H7 0.993 . . no
C12 H8 0.949 . . no
C13 H9 0.956 . . no
C13 H10 0.810 . . no
C14 C15 1.39(4) . . yes
C16 C17 1.41(3) . . yes
C18 C19 1.47(3) . . yes
C19 C20 1.32(3) . . yes
C21 C22 1.21(4) . . yes
C21 H11 1.051 . . no
C22 H12 0.856 . . no

loop_
_geom_contact_atom_site_label_1
_geom_contact_atom_site_label_2
_geom_contact_distance
_geom_contact_site_symmetry_1
_geom_contact_site_symmetry_2
_geom_contact_publ_flag
BR1 C13 3.59(3) . 1_465 ?
BR4 S1 3.576(8) . 1_554 ?
BR4 S9 3.586(7) . . ?
S4 O2 3.14(2) . 1_655 ?
S4 S16 3.59(1) . 1_565 ?
S5 S13 3.60(1) . 1_565 ?
S6 S14 3.59(1) . 1_565 ?
S8 O1 2.99(2) . 1_655 ?
S8 S12 3.56(1) . . ?
S9 S10 3.576(10) . 1_455 ?
S10 S11 3.586(8) . 1_655 ?
S12 O1 3.26(2) . 1_645 ?
S15 C3 3.50(2) . . ?
S16 O2 3.03(2) . 1_655 ?
C3 C21 3.44(3) . 1_565 ?
C4 C22 3.58(4) . 1_565 ?
C5 C19 3.51(3) . . ?
C6 C18 3.57(3) . . ?
C8 C16 3.54(3) . . ?
C8 C17 3.58(3) . . ?
C9 C16 3.53(3) . 1_565 ?
C10 C14 3.53(4) . . ?
C10 C12 3.59(4) . 1_565 ?
C11 C15 3.48(4) . . ?
